data_7006488
loop_
_publ_author_name
'Foreman, Mark R. S.'
'Hudson, Michael J.'
'Drew, Michael G. B.'
'Hill, Cl\'ement'
'Madic, Charles'

_publ_section_title
;
 Complexes formed between the quadridentate, heterocyclic molecules
 6,6'-bis-(5,6-dialkyl-1,2,4-triazin-3-yl)-2,2'-bipyridine (BTBP) and
 lanthanides(III): implications for the partitioning of actinides(III)
 and lanthanides(III).
;
_journal_issue 13
_journal_name_full 'Dalton transactions (Cambridge, England : 2003)'
_journal_page_first 1645
_journal_page_last 1653
_journal_paper_doi 10.1039/b511321k
_journal_year 2006
_chemical_formula_sum 'C24 H29 N11 O10.5 Pr'
_chemical_formula_weight 780.49
_chemical_name_systematic
;
?
;
_space_group_IT_number 13
_symmetry_cell_setting monoclinic
_symmetry_space_group_name_Hall '-P 2yc'
_symmetry_space_group_name_H-M 'P 1 2/c 1'
_atom_sites_solution_hydrogens geom
_atom_sites_solution_primary direct
_atom_sites_solution_secondary difmap
_audit_creation_method SHELXL
_cell_angle_alpha 90.00
_cell_angle_beta 99.983(10)
_cell_angle_gamma 90.00
_cell_formula_units_Z 2
_cell_length_a 8.809(9)
_cell_length_b 11.928(13)
_cell_length_c 15.846(18)
_cell_measurement_temperature 293(2)
_cell_volume 1640(3)
_computing_cell_refinement XDS
_computing_data_collection 'XDS (Kabsch, 1991)'
_computing_data_reduction XDS
_computing_molecular_graphics PLATON(Spek,1994)
_computing_structure_refinement 'SHELXL-93 (Sheldrick, 1993)'
_computing_structure_solution 'SHELXS-86 (Sheldrick, 1990)'
_diffrn_ambient_temperature 293(2)
_diffrn_measured_fraction_theta_full 0.917
_diffrn_measurement_device 'Marresearch Image Plate'
_diffrn_measurement_method '95 frames at 2^o intervals, counting time 2 min.'
_diffrn_radiation_monochromator graphite
_diffrn_radiation_source 'fine-focus sealed tube'
_diffrn_radiation_type MoK\a
_diffrn_radiation_wavelength 0.71073
_diffrn_reflns_av_R_equivalents 0.0349
_diffrn_reflns_av_sigmaI/netI 0.0266
_diffrn_reflns_limit_h_max 9
_diffrn_reflns_limit_h_min -9
_diffrn_reflns_limit_k_max 14
_diffrn_reflns_limit_k_min -14
_diffrn_reflns_limit_l_max 19
_diffrn_reflns_limit_l_min -19
_diffrn_reflns_number 9721
_diffrn_reflns_theta_full 25.81
_diffrn_reflns_theta_max 25.81
_diffrn_reflns_theta_min 3.01
_exptl_absorpt_coefficient_mu 1.555
_exptl_absorpt_correction_T_max 1.000
_exptl_absorpt_correction_T_min 0.777
_exptl_absorpt_correction_type empirical
_exptl_absorpt_process_details
;
DIFABS, Walker, N. and Stuart, D., Acta Cryst 1983 A39 158.
;
_exptl_crystal_colour green
_exptl_crystal_density_diffrn 1.581
_exptl_crystal_description needle
_exptl_crystal_F_000 786
_exptl_crystal_size_max 0.30
_exptl_crystal_size_mid 0.05
_exptl_crystal_size_min 0.05
_refine_diff_density_max 1.276
_refine_diff_density_min -1.445
_refine_diff_density_rms 0.111
_refine_ls_extinction_method none
_refine_ls_goodness_of_fit_all 1.182
_refine_ls_goodness_of_fit_obs 1.193
_refine_ls_matrix_type full
_refine_ls_number_parameters 213
_refine_ls_number_reflns 2902
_refine_ls_number_restraints 0
_refine_ls_restrained_S_all 1.182
_refine_ls_restrained_S_obs 1.193
_refine_ls_R_factor_all 0.0381
_refine_ls_R_factor_obs 0.0363
_refine_ls_shift/esd_max 0.000
_refine_ls_shift/esd_mean 0.000
_refine_ls_structure_factor_coef Fsqd
_refine_ls_weighting_details
;
w=1/[\s^2^(Fo^2^)+(0.0409P)^2^+3.8492P] where P=(Fo^2^+2Fc^2^)/3
;
_refine_ls_weighting_scheme calc
_refine_ls_wR_factor_all 0.0938
_refine_ls_wR_factor_obs 0.0928
_reflns_number_observed 2799
_reflns_number_total 2902
_reflns_observed_criterion >2sigma(I)
_cod_data_source_file b511321k.txt
_cod_data_source_block pr
_cod_original_cell_volume 1639.8
_cod_original_sg_symbol_H-M P2/c
_cod_original_formula_sum 'C24 H29 N11 O10.50 Pr'
_cod_database_code 7006488

loop_
_symmetry_equiv_pos_as_xyz
'x, y, z'
'x, -y, z+1/2'
'-x, -y, -z'
'-x, y, -z-1/2'

loop_
_atom_site_aniso_label
_atom_site_aniso_U_11
_atom_site_aniso_U_22
_atom_site_aniso_U_33
_atom_site_aniso_U_23
_atom_site_aniso_U_13
_atom_site_aniso_U_12
Pr1 0.0313(2) 0.0196(2) 0.0205(2) 0.000 0.00470(11) 0.000
N1 0.056(3) 0.033(2) 0.037(2) 0.004(2) 0.014(2) -0.004(2)
N2 0.038(2) 0.034(2) 0.030(2) 0.0028(15) 0.0087(15) -0.0013(15)
C3 0.027(2) 0.036(2) 0.025(2) -0.001(2) 0.0045(15) -0.006(2)
N4 0.036(2) 0.048(2) 0.028(2) -0.003(2) 0.0097(14) -0.006(2)
C5 0.035(3) 0.055(3) 0.028(2) 0.000(2) 0.007(2) -0.011(2)
C6 0.056(3) 0.043(3) 0.036(2) 0.008(2) 0.009(2) -0.011(2)
C7 0.032(2) 0.034(2) 0.025(2) -0.004(2) 0.006(2) 0.003(2)
N8 0.028(2) 0.026(2) 0.026(2) -0.0021(13) 0.0053(13) 0.0001(13)
C9 0.036(3) 0.024(2) 0.030(2) 0.000(2) 0.004(2) 0.001(2)
C10 0.063(4) 0.021(2) 0.046(3) -0.004(2) 0.015(2) 0.002(2)
C11 0.072(4) 0.033(3) 0.055(3) -0.012(2) 0.027(3) 0.008(2)
C12 0.050(3) 0.045(3) 0.040(2) -0.009(2) 0.018(2) 0.003(2)
C51 0.058(4) 0.077(4) 0.039(3) 0.001(3) 0.021(2) -0.020(3)
C52 0.067(5) 0.094(5) 0.051(3) -0.007(3) 0.033(3) -0.004(4)
C61 0.143(8) 0.053(4) 0.064(4) 0.012(3) 0.046(4) -0.016(4)
C62 0.141(8) 0.051(4) 0.095(6) 0.018(4) 0.039(5) -0.008(4)
O41 0.050(3) 0.080(3) 0.036(2) 0.014(2) 0.000(2) -0.008(2)
O42 0.039(2) 0.089(3) 0.048(2) -0.005(2) 0.002(2) 0.006(2)
N43 0.041(3) 0.058(3) 0.047(2) 0.006(2) -0.007(2) -0.003(2)
O44 0.048(3) 0.165(6) 0.075(3) 0.001(3) -0.025(3) -0.009(3)
O51 0.069(3) 0.033(2) 0.091(3) 0.003(2) -0.009(2) 0.005(2)
N53 0.076(5) 0.024(3) 0.072(4) 0.000 0.013(4) 0.000
O52 0.147(8) 0.022(3) 0.179(9) 0.000 0.001(7) 0.000

loop_
_atom_site_label
_atom_site_type_symbol
_atom_site_fract_x
_atom_site_fract_y
_atom_site_fract_z
_atom_site_U_iso_or_equiv
_atom_site_thermal_displace_type
_atom_site_occupancy
_atom_site_calc_flag
_atom_site_refinement_flags
_atom_site_disorder_group
Pr1 Pr 0.0000 0.20598(2) 0.2500 0.02379(12) Uani 1 d S .
N1 N 0.1601(5) 0.3199(3) 0.0792(3) 0.0414(10) Uani 1 d . .
N2 N 0.1319(5) 0.2188(3) 0.1122(2) 0.0337(8) Uani 1 d . .
C3 C 0.1697(5) 0.1275(4) 0.0739(2) 0.0293(9) Uani 1 d . .
N4 N 0.2386(5) 0.1252(3) 0.0041(2) 0.0365(8) Uani 1 d . .
C5 C 0.2702(6) 0.2222(4) -0.0275(3) 0.0389(11) Uani 1 d . .
C6 C 0.2289(7) 0.3225(4) 0.0109(3) 0.0450(12) Uani 1 d . .
C7 C 0.1386(5) 0.0165(4) 0.1098(2) 0.0300(9) Uani 1 d . .
N8 N 0.0662(4) 0.0141(3) 0.1790(2) 0.0266(7) Uani 1 d . .
C9 C 0.0393(5) -0.0856(3) 0.2119(3) 0.0301(9) Uani 1 d . .
C10 C 0.0808(7) -0.1857(4) 0.1773(3) 0.0427(12) Uani 1 d . .
H10 H 0.0598 -0.2540 0.2011 0.051 Uiso 1 calc R .
C11 C 0.1540(7) -0.1822(4) 0.1065(4) 0.0512(14) Uani 1 d . .
H11 H 0.1834 -0.2483 0.0828 0.061 Uiso 1 calc R .
C12 C 0.1826(6) -0.0807(4) 0.0718(3) 0.0434(12) Uani 1 d . .
H12 H 0.2304 -0.0769 0.0240 0.052 Uiso 1 calc R .
C51 C 0.3525(7) 0.2220(5) -0.1030(3) 0.057(2) Uani 1 d . .
H51A H 0.4464 0.2656 -0.0884 0.068 Uiso 1 calc R .
H51B H 0.2878 0.2595 -0.1504 0.068 Uiso 1 calc R .
C52 C 0.3942(8) 0.1069(6) -0.1330(4) 0.068(2) Uani 1 d . .
H52C H 0.4601 0.0692 -0.0871 0.082 Uiso 1 calc R .
H52D H 0.4470 0.1149 -0.1808 0.082 Uiso 1 calc R .
H52E H 0.3020 0.0637 -0.1500 0.082 Uiso 1 calc R .
C61 C 0.2594(11) 0.4348(5) -0.0254(4) 0.083(2) Uani 1 d . .
H61A H 0.3662 0.4361 -0.0332 0.100 Uiso 1 calc R .
H61B H 0.1963 0.4407 -0.0818 0.100 Uiso 1 calc R .
C62 C 0.2324(12) 0.5337(6) 0.0228(5) 0.094(3) Uani 1 d . .
H62C H 0.1272 0.5343 0.0315 0.112 Uiso 1 calc R .
H62D H 0.2523 0.5995 -0.0084 0.112 Uiso 1 calc R .
H62E H 0.2998 0.5328 0.0774 0.112 Uiso 1 calc R .
O41 O 0.1877(5) 0.1952(3) 0.3925(2) 0.0561(10) Uani 1 d . .
O42 O 0.2937(5) 0.1832(4) 0.2819(2) 0.0592(10) Uani 1 d . .
N43 N 0.3095(6) 0.1947(4) 0.3619(3) 0.0505(11) Uani 1 d . .
O44 O 0.4344(6) 0.2053(5) 0.4069(4) 0.101(2) Uani 1 d . .
O51 O -0.1126(5) 0.3996(3) 0.2128(3) 0.0670(12) Uani 1 d . .
N53 N 0.0000 0.4545(5) 0.2500 0.057(2) Uani 1 d S .
O52 O 0.0000 0.5584(5) 0.2500 0.119(3) Uani 1 d S .
O100 O 0.5000 0.3736(17) -0.2500 0.106(5) Uiso 0.50 d SP .
O200 O 0.5000 0.4653(12) -0.2500 0.071(3) Uiso 0.50 d SP .
O300 O 0.5000 0.4163(12) 0.2500 0.075(4) Uiso 0.50 d SP .

loop_
_atom_type_symbol
_atom_type_description
_atom_type_scat_dispersion_real
_atom_type_scat_dispersion_imag
_atom_type_scat_source
C C 0.0033 0.0016 'International Tables Vol C Tables 4.2.6.8 and 6.1.1.4'
H H 0.0000 0.0000 'International Tables Vol C Tables 4.2.6.8 and 6.1.1.4'
N N 0.0061 0.0033 'International Tables Vol C Tables 4.2.6.8 and 6.1.1.4'
O O 0.0106 0.0060 'International Tables Vol C Tables 4.2.6.8 and 6.1.1.4'
Pr Pr -0.2180 2.8214 'International Tables Vol C Tables 4.2.6.8 and 6.1.1.4'

loop_
_geom_angle_atom_site_label_1
_geom_angle_atom_site_label_2
_geom_angle_atom_site_label_3
_geom_angle
_geom_angle_site_symmetry_1
_geom_angle_site_symmetry_3
_geom_angle_publ_flag
O51 Pr1 O51 49.4(2) . 4_556 ?
O51 Pr1 O41 114.60(14) . . ?
O51 Pr1 O41 71.05(14) 4_556 . ?
O51 Pr1 O41 71.05(14) . 4_556 ?
O51 Pr1 O41 114.60(14) 4_556 4_556 ?
O41 Pr1 O41 174.2(2) . 4_556 ?
O51 Pr1 O42 118.82(15) . . ?
O51 Pr1 O42 73.19(15) 4_556 . ?
O41 Pr1 O42 49.11(14) . . ?
O41 Pr1 O42 130.08(13) 4_556 . ?
O51 Pr1 O42 73.20(15) . 4_556 ?
O51 Pr1 O42 118.83(15) 4_556 4_556 ?
O41 Pr1 O42 130.08(13) . 4_556 ?
O41 Pr1 O42 49.11(14) 4_556 4_556 ?
O42 Pr1 O42 167.8(2) . 4_556 ?
O51 Pr1 N2 85.94(14) . 4_556 ?
O51 Pr1 N2 88.05(14) 4_556 4_556 ?
O41 Pr1 N2 65.43(15) . 4_556 ?
O41 Pr1 N2 114.94(15) 4_556 4_556 ?
O42 Pr1 N2 114.54(13) . 4_556 ?
O42 Pr1 N2 66.23(13) 4_556 4_556 ?
O51 Pr1 N2 88.05(14) . . ?
O51 Pr1 N2 85.94(14) 4_556 . ?
O41 Pr1 N2 114.93(15) . . ?
O41 Pr1 N2 65.4(2) 4_556 . ?
O42 Pr1 N2 66.23(13) . . ?
O42 Pr1 N2 114.54(13) 4_556 . ?
N2 Pr1 N2 173.4(2) 4_556 . ?
O51 Pr1 N8 142.14(14) . . ?
O51 Pr1 N8 140.77(14) 4_556 . ?
O41 Pr1 N8 100.04(13) . . ?
O41 Pr1 N8 74.87(12) 4_556 . ?
O42 Pr1 N8 72.79(12) . . ?
O42 Pr1 N8 96.49(13) 4_556 . ?
N2 Pr1 N8 123.90(11) 4_556 . ?
N2 Pr1 N8 62.71(11) . . ?
O51 Pr1 N8 140.77(14) . 4_556 ?
O51 Pr1 N8 142.14(14) 4_556 4_556 ?
O41 Pr1 N8 74.87(12) . 4_556 ?
O41 Pr1 N8 100.04(13) 4_556 4_556 ?
O42 Pr1 N8 96.49(13) . 4_556 ?
O42 Pr1 N8 72.79(12) 4_556 4_556 ?
N2 Pr1 N8 62.71(11) 4_556 4_556 ?
N2 Pr1 N8 123.90(11) . 4_556 ?
N8 Pr1 N8 61.2(2) . 4_556 ?
C6 N1 N2 118.4(4) . . ?
C3 N2 N1 118.7(4) . . ?
C3 N2 Pr1 120.9(3) . . ?
N1 N2 Pr1 120.4(3) . . ?
N2 C3 N4 125.4(4) . . ?
N2 C3 C7 118.8(4) . . ?
N4 C3 C7 115.8(4) . . ?
C5 N4 C3 116.7(4) . . ?
N4 C5 C6 119.7(4) . . ?
N4 C5 C51 117.8(5) . . ?
C6 C5 C51 122.6(4) . . ?
N1 C6 C5 121.1(4) . . ?
N1 C6 C61 118.1(5) . . ?
C5 C6 C61 120.8(5) . . ?
N8 C7 C12 122.4(4) . . ?
N8 C7 C3 118.2(4) . . ?
C12 C7 C3 119.5(4) . . ?
C9 N8 C7 118.3(3) . . ?
C9 N8 Pr1 122.3(3) . . ?
C7 N8 Pr1 119.3(3) . . ?
N8 C9 C10 122.2(4) . . ?
N8 C9 C9 117.0(2) . 4_556 ?
C10 C9 C9 120.7(3) . 4_556 ?
C11 C10 C9 119.0(4) . . ?
C12 C11 C10 119.6(4) . . ?
C11 C12 C7 118.5(4) . . ?
C5 C51 C52 115.2(5) . . ?
C62 C61 C6 117.9(5) . . ?
N43 O41 Pr1 97.1(3) . . ?
O44 N43 O41 121.6(5) . . ?
O44 N43 O42 122.4(6) . . ?
O41 N43 O42 116.0(4) . . ?
N43 O42 Pr1 96.8(3) . . ?
N53 O51 Pr1 97.0(3) . . ?
O52 N53 O51 121.7(3) . . ?
O52 N53 O51 121.6(3) . 4_556 ?
O51 N53 O51 116.7(6) . 4_556 ?

loop_
_geom_bond_atom_site_label_1
_geom_bond_atom_site_label_2
_geom_bond_distance
_geom_bond_site_symmetry_2
_geom_bond_publ_flag
Pr1 O51 2.542(4) . ?
Pr1 O51 2.542(4) 4_556 ?
Pr1 O41 2.560(4) . ?
Pr1 O41 2.560(4) 4_556 ?
Pr1 O42 2.563(5) . ?
Pr1 O42 2.563(5) 4_556 ?
Pr1 N2 2.650(4) 4_556 ?
Pr1 N2 2.650(4) . ?
Pr1 N8 2.660(4) . ?
Pr1 N8 2.660(4) 4_556 ?
N1 N2 1.354(5) . ?
C3 N2 1.318(6) . ?
C3 N4 1.351(5) . ?
N4 C5 1.310(6) . ?
C5 C6 1.418(7) . ?
C5 C51 1.503(7) . ?
C6 N1 1.328(7) . ?
C6 C61 1.500(8) . ?
C7 C3 1.485(6) . ?
N8 C9 1.336(5) . ?
N8 C7 1.361(5) . ?
C9 C10 1.389(6) . ?
C9 C9 1.491(8) 4_556 ?
C10 C11 1.387(7) . ?
C11 C12 1.372(7) . ?
C12 C7 1.392(6) . ?
C51 C52 1.519(9) . ?
C61 C62 1.447(10) . ?
O41 N43 1.252(7) . ?
N43 O44 1.210(7) . ?
N43 O42 1.258(6) . ?
O51 N53 1.248(5) . ?
N53 O52 1.239(8) . ?
N53 O51 1.248(5) 4_556 ?
